data_1512775
loop_
_publ_author_name
'Jie Wang'
'Jin-Min Cai'
'Ai-Yin Wang'
'Bi-Feng Huang'
'Hong-Ping Xiao'
'Xin-Hua Li'
'Ali Morsali'

_publ_section_title
;
 Synthesis, crystal structures and photoluminescence properties of two
 silver(I) coordination polymers with nano size channels based on
 2-sulfoterephthalic acid ligand
;
_journal_name_full
;
Inorganica Chimica Acta
;
_journal_page_first 466
_journal_page_last 471
_journal_paper_doi 10.1016/j.ica.2012.08.029
_journal_volume 394
_journal_year 2013
_chemical_formula_moiety 'C8 H4 Ag2 O7 S'
_chemical_formula_sum 'C8 H4 Ag2 O7 S'
_chemical_formula_weight 459.91
_space_group_IT_number 14
_symmetry_cell_setting monoclinic
_symmetry_space_group_name_Hall '-P 2ybc'
_symmetry_space_group_name_H-M 'P 1 21/c 1'
_atom_sites_solution_hydrogens geom
_atom_sites_solution_primary direct
_atom_sites_solution_secondary difmap
_cell_angle_alpha 90.00
_cell_angle_beta 117.012(14)
_cell_angle_gamma 90.00
_cell_formula_units_Z 4
_cell_length_a 11.186(2)
_cell_length_b 7.8121(14)
_cell_length_c 12.710(2)
_cell_measurement_reflns_used 6652
_cell_measurement_temperature 298(2)
_cell_measurement_theta_max 28.24
_cell_measurement_theta_min 3.16
_cell_volume 989.5(3)
_computing_cell_refinement 'SAINT (Bruker, 2002)'
_computing_data_collection 'SMART (Bruker, 2002)'
_computing_data_reduction SAINT
_computing_molecular_graphics 'XP (Bruker, 2002)'
_computing_publication_material 'SHELXL-97 (Bruker, 2002)'
_computing_structure_refinement 'SHELXL-97 (Sheldrick, 1997)'
_computing_structure_solution 'SHELXS-97 (Sheldrick, 1997)'
_diffrn_ambient_temperature 298(2)
_diffrn_measured_fraction_theta_full 0.988
_diffrn_measured_fraction_theta_max 0.988
_diffrn_measurement_device_type 'Bruker APEX area-detector diffractometer'
_diffrn_measurement_method '\f and \w scans'
_diffrn_radiation_monochromator graphite
_diffrn_radiation_source 'fine-focus sealed tube'
_diffrn_radiation_type MoK\a
_diffrn_radiation_wavelength 0.71073
_diffrn_reflns_av_R_equivalents 0.0192
_diffrn_reflns_av_sigmaI/netI 0.0185
_diffrn_reflns_limit_h_max 11
_diffrn_reflns_limit_h_min -13
_diffrn_reflns_limit_k_max 9
_diffrn_reflns_limit_k_min -9
_diffrn_reflns_limit_l_max 15
_diffrn_reflns_limit_l_min -15
_diffrn_reflns_number 7126
_diffrn_reflns_theta_full 25.69
_diffrn_reflns_theta_max 25.69
_diffrn_reflns_theta_min 2.04
_exptl_absorpt_coefficient_mu 4.194
_exptl_absorpt_correction_T_max 0.5719
_exptl_absorpt_correction_T_min 0.3472
_exptl_absorpt_correction_type multi-scan
_exptl_absorpt_process_details 'SADABS (Bruker, 2002)'
_exptl_crystal_colour Yellow
_exptl_crystal_density_diffrn 3.087
_exptl_crystal_density_method 'not measured'
_exptl_crystal_description Slice
_exptl_crystal_F_000 872
_exptl_crystal_size_max 0.32
_exptl_crystal_size_mid 0.21
_exptl_crystal_size_min 0.15
_refine_diff_density_max 0.504
_refine_diff_density_min -0.731
_refine_diff_density_rms 0.173
_refine_ls_extinction_method none
_refine_ls_goodness_of_fit_ref 1.046
_refine_ls_hydrogen_treatment constr
_refine_ls_matrix_type full
_refine_ls_number_parameters 163
_refine_ls_number_reflns 1862
_refine_ls_number_restraints 3
_refine_ls_restrained_S_all 1.094
_refine_ls_R_factor_all 0.0204
_refine_ls_R_factor_gt 0.0197
_refine_ls_shift/su_max 0.001
_refine_ls_shift/su_mean 0.000
_refine_ls_structure_factor_coef Fsqd
_refine_ls_weighting_details 'calc w=1/[\s^2^(Fo^2^)+(0.0486P)^2^+0.9354P] where P=(Fo^2^+2Fc^2^)/3'
_refine_ls_weighting_scheme calc
_refine_ls_wR_factor_gt 0.0661
_refine_ls_wR_factor_ref 0.0666
_reflns_number_gt 1808
_reflns_number_total 1862
_reflns_threshold_expression I>2\s(I)
_cod_data_source_file ICA-2013-394-466-471-1.cif
_cod_data_source_block mo_20110113b_0m
_cod_depositor_comments
;
The following automatic conversions were performed:

'_exptl_absorpt_correction_type' value 'Multi-scan' changed to
'multi-scan' according to the built-in table from CIF Core dictionary
named 'cif_core.dic' version 2.4.1 from 2010-06-29.

Automatic conversion script
Id: cif_fix_values 1891 2012-01-12 08:04:46Z andrius 
;
_cod_original_sg_symbol_H-M 'P 21/c'
_cod_database_code 1512775

loop_
_symmetry_equiv_pos_as_xyz
'x, y, z'
'-x, y+1/2, -z+1/2'
'-x, -y, -z'
'x, -y-1/2, z-1/2'

loop_
_atom_site_label
_atom_site_type_symbol
_atom_site_fract_x
_atom_site_fract_y
_atom_site_fract_z
_atom_site_U_iso_or_equiv
_atom_site_adp_type
_atom_site_occupancy
_atom_site_symmetry_multiplicity
_atom_site_calc_flag
_atom_site_refinement_flags
Ag1 Ag 0.92335(3) 0.58802(3) 0.74097(2) 0.02760(12) Uani 1 1 d U
Ag2 Ag 1.08243(3) 0.63844(4) 0.49320(2) 0.03037(12) Uani 1 1 d U
S1 S 0.83651(8) 0.90342(9) 0.52341(7) 0.01736(18) Uani 1 1 d .
O1 O 0.9205(2) 0.8852(3) 0.7998(2) 0.0212(5) Uani 1 1 d .
O2 O 0.7720(3) 1.0511(3) 0.8264(2) 0.0321(6) Uani 1 1 d .
O3 O 0.9424(2) 0.7777(3) 0.5837(2) 0.0318(5) Uani 1 1 d U
O4 O 0.8738(3) 1.0764(3) 0.5726(2) 0.0281(5) Uani 1 1 d .
O5 O 0.7873(2) 0.8996(3) 0.3955(2) 0.0245(5) Uani 1 1 d .
O6 O 0.3801(3) 0.5962(4) 0.2764(2) 0.0314(6) Uani 1 1 d .
H6 H 0.3157 0.5438 0.2266 0.047 Uiso 1 1 d R
O7 O 0.2580(3) 0.5890(3) 0.3754(2) 0.0309(6) Uani 1 1 d .
C1 C 0.8039(3) 0.9479(4) 0.7686(3) 0.0195(6) Uani 1 1 d .
C2 C 0.6906(3) 0.8805(4) 0.6547(3) 0.0180(6) Uani 1 1 d .
C3 C 0.6965(3) 0.8440(4) 0.5483(3) 0.0168(6) Uani 1 1 d .
C4 C 0.5887(3) 0.7669(4) 0.4558(3) 0.0204(6) Uani 1 1 d .
H4 H 0.5930 0.7450 0.3856 0.024 Uiso 1 1 calc R
C5 C 0.4732(3) 0.7214(4) 0.4656(3) 0.0197(6) Uani 1 1 d .
C6 C 0.4641(3) 0.7633(4) 0.5680(3) 0.0234(6) Uani 1 1 d .
H6A H 0.3871 0.7368 0.5751 0.028 Uiso 1 1 calc R
C7 C 0.5708(3) 0.8451(4) 0.6596(3) 0.0231(7) Uani 1 1 d .
H7 H 0.5623 0.8773 0.7264 0.028 Uiso 1 1 calc R
C8 C 0.3589(3) 0.6299(4) 0.3679(3) 0.0212(7) Uani 1 1 d .

loop_
_atom_site_aniso_label
_atom_site_aniso_U_11
_atom_site_aniso_U_22
_atom_site_aniso_U_33
_atom_site_aniso_U_23
_atom_site_aniso_U_13
_atom_site_aniso_U_12
Ag1 0.02267(18) 0.02434(17) 0.02835(18) -0.00270(10) 0.00508(13) 0.00074(9)
Ag2 0.02793(18) 0.03835(19) 0.01877(17) 0.00891(10) 0.00531(13) 0.00117(10)
S1 0.0155(4) 0.0208(4) 0.0153(4) 0.0022(3) 0.0066(3) -0.0009(3)
O1 0.0171(11) 0.0239(10) 0.0180(11) -0.0005(9) 0.0041(9) 0.0004(9)
O2 0.0250(13) 0.0383(13) 0.0253(13) -0.0143(11) 0.0046(10) 0.0043(11)
O3 0.0236(12) 0.0402(14) 0.0276(13) 0.0100(10) 0.0081(9) 0.0106(10)
O4 0.0298(13) 0.0243(12) 0.0282(13) -0.0025(9) 0.0114(11) -0.0117(10)
O5 0.0227(12) 0.0342(12) 0.0161(12) 0.0038(9) 0.0083(10) 0.0008(9)
O6 0.0253(13) 0.0465(15) 0.0222(13) -0.0121(11) 0.0107(11) -0.0146(11)
O7 0.0222(13) 0.0404(14) 0.0306(14) -0.0121(11) 0.0124(11) -0.0130(10)
C1 0.0208(16) 0.0203(13) 0.0159(14) -0.0006(12) 0.0072(13) -0.0031(12)
C2 0.0158(15) 0.0190(13) 0.0163(15) -0.0010(11) 0.0046(13) 0.0008(11)
C3 0.0153(14) 0.0167(13) 0.0185(15) 0.0001(11) 0.0079(12) -0.0005(11)
C4 0.0213(15) 0.0224(14) 0.0178(14) -0.0027(12) 0.0091(12) -0.0023(12)
C5 0.0166(15) 0.0204(13) 0.0189(15) -0.0014(12) 0.0054(12) -0.0015(12)
C6 0.0170(15) 0.0316(16) 0.0227(16) -0.0020(13) 0.0100(13) -0.0023(13)
C7 0.0203(16) 0.0322(17) 0.0179(15) -0.0029(12) 0.0096(13) -0.0016(13)
C8 0.0195(16) 0.0210(14) 0.0214(16) -0.0018(12) 0.0077(14) 0.0003(12)

loop_
_atom_type_symbol
_atom_type_description
_atom_type_scat_dispersion_real
_atom_type_scat_dispersion_imag
_atom_type_scat_source
C C 0.0033 0.0016 'International Tables Vol C Tables 4.2.6.8 and 6.1.1.4'
H H 0.0000 0.0000 'International Tables Vol C Tables 4.2.6.8 and 6.1.1.4'
Ag Ag -0.8971 1.1015 'International Tables Vol C Tables 4.2.6.8 and 6.1.1.4'
O O 0.0106 0.0060 'International Tables Vol C Tables 4.2.6.8 and 6.1.1.4'
S S 0.1246 0.1234 'International Tables Vol C Tables 4.2.6.8 and 6.1.1.4'

loop_
_geom_angle_atom_site_label_1
_geom_angle_atom_site_label_2
_geom_angle_atom_site_label_3
_geom_angle
_geom_angle_site_symmetry_1
_geom_angle_site_symmetry_3
O7 Ag1 O4 138.76(9) 3_666 2_746
O7 Ag1 O1 128.76(9) 3_666 .
O4 Ag1 O1 82.72(8) 2_746 .
O7 Ag1 O3 101.69(9) 3_666 .
O4 Ag1 O3 114.17(9) 2_746 .
O1 Ag1 O3 73.01(8) . .
O7 Ag1 O1 88.95(8) 3_666 2_746
O4 Ag1 O1 75.81(7) 2_746 2_746
O1 Ag1 O1 138.51(5) . 2_746
O3 Ag1 O1 83.97(8) . 2_746
O2 Ag2 O1 157.54(9) 2_746 4_575
O2 Ag2 O4 116.93(9) 2_746 3_776
O1 Ag2 O4 83.88(8) 4_575 3_776
O2 Ag2 O3 88.74(9) 2_746 .
O1 Ag2 O3 99.68(8) 4_575 .
O4 Ag2 O3 91.39(8) 3_776 .
O2 Ag2 Ag2 84.11(7) 2_746 3_766
O1 Ag2 Ag2 77.92(6) 4_575 3_766
O4 Ag2 Ag2 155.50(6) 3_776 3_766
O3 Ag2 Ag2 75.84(6) . 3_766
O3 S1 O5 112.09(15) . .
O3 S1 O4 112.96(16) . .
O5 S1 O4 112.53(15) . .
O3 S1 C3 107.38(14) . .
O5 S1 C3 105.86(14) . .
O4 S1 C3 105.38(14) . .
C1 O1 Ag2 124.0(2) . 4_576
C1 O1 Ag1 115.02(19) . .
Ag2 O1 Ag1 97.87(8) 4_576 .
C1 O1 Ag1 113.09(19) . 2_756
Ag2 O1 Ag1 89.30(8) 4_576 2_756
Ag1 O1 Ag1 114.72(9) . 2_756
C1 O2 Ag2 122.2(2) . 2_756
S1 O3 Ag2 124.38(14) . .
S1 O3 Ag1 117.45(13) . .
Ag2 O3 Ag1 112.75(10) . .
S1 O4 Ag1 114.16(14) . 2_756
S1 O4 Ag2 137.52(15) . 3_776
Ag1 O4 Ag2 93.14(8) 2_756 3_776
C8 O6 H6 109.6 . .
C8 O7 Ag1 132.3(2) . 3_666
O2 C1 O1 126.2(3) . .
O2 C1 C2 116.6(3) . .
O1 C1 C2 117.1(3) . .
C7 C2 C3 117.8(3) . .
C7 C2 C1 115.3(3) . .
C3 C2 C1 126.9(3) . .
C4 C3 C2 120.0(3) . .
C4 C3 S1 117.2(2) . .
C2 C3 S1 122.7(2) . .
C3 C4 C5 121.2(3) . .
C3 C4 H4 119.4 . .
C5 C4 H4 119.4 . .
C6 C5 C4 119.1(3) . .
C6 C5 C8 119.4(3) . .
C4 C5 C8 121.4(3) . .
C7 C6 C5 119.6(3) . .
C7 C6 H6A 120.2 . .
C5 C6 H6A 120.2 . .
C6 C7 C2 122.0(3) . .
C6 C7 H7 119.0 . .
C2 C7 H7 119.0 . .
O7 C8 O6 124.2(3) . .
O7 C8 C5 122.2(3) . .
O6 C8 C5 113.6(3) . .

loop_
_geom_bond_atom_site_label_1
_geom_bond_atom_site_label_2
_geom_bond_distance
_geom_bond_site_symmetry_2
Ag1 O7 2.343(2) 3_666
Ag1 O4 2.427(3) 2_746
Ag1 O1 2.444(2) .
Ag1 O3 2.574(3) .
Ag1 O1 2.579(2) 2_746
Ag2 O2 2.232(2) 2_746
Ag2 O1 2.305(2) 4_575
Ag2 O4 2.505(2) 3_776
Ag2 O3 2.568(3) .
Ag2 Ag2 2.8981(7) 3_766
S1 O3 1.460(2) .
S1 O5 1.461(2) .
S1 O4 1.467(2) .
S1 C3 1.794(3) .
O1 C1 1.277(4) .
O1 Ag2 2.305(2) 4_576
O1 Ag1 2.579(2) 2_756
O2 C1 1.246(4) .
O2 Ag2 2.232(2) 2_756
O4 Ag1 2.427(3) 2_756
O4 Ag2 2.505(2) 3_776
O6 C8 1.316(4) .
O6 H6 0.8200 .
O7 C8 1.218(4) .
O7 Ag1 2.343(2) 3_666
C1 C2 1.521(4) .
C2 C7 1.397(5) .
C2 C3 1.413(4) .
C3 C4 1.383(4) .
C4 C5 1.400(4) .
C4 H4 0.9300 .
C5 C6 1.389(4) .
C5 C8 1.498(4) .
C6 C7 1.388(5) .
C6 H6A 0.9300 .
C7 H7 0.9300 .

loop_
_geom_hbond_atom_site_label_D
_geom_hbond_atom_site_label_H
_geom_hbond_atom_site_label_A
_geom_hbond_distance_DH
_geom_hbond_distance_HA
_geom_hbond_distance_DA
_geom_hbond_angle_DHA
_geom_hbond_site_symmetry_A
O6 H6 O5 0.82 1.84 2.630(3) 162.0 2_645
